data_4341856
loop_
_publ_author_name
'Heyward, Carla C.'
'McMillen, Colin D.'
'Kolis, Joseph W.'

_publ_section_title
;
 Hydrothermal growth of lanthanide borosilicates: a useful approach to new
 acentric crystals including a derivative of cappelenite.
;
_journal_issue 3
_journal_name_full 'Inorganic chemistry'
_journal_page_first 905
_journal_page_last 913
_journal_paper_doi 10.1021/ic502279n
_journal_volume 54
_journal_year 2015
_chemical_formula_sum 'Ba Eu Na O9 Si3'
_chemical_formula_weight 540.56
_chemical_name_systematic
; 
 ? 
;
_space_group_IT_number 19
_symmetry_cell_setting orthorhombic
_symmetry_space_group_name_Hall 'P 2ac 2ab'
_symmetry_space_group_name_H-M 'P 21 21 21'
_atom_sites_solution_hydrogens none
_atom_sites_solution_primary direct
_atom_sites_solution_secondary difmap
_audit_creation_method SHELXL-97
_cell_angle_alpha 90.00
_cell_angle_beta 90.00
_cell_angle_gamma 90.00
_cell_formula_units_Z 4
_cell_length_a 5.6373(11)
_cell_length_b 11.483(2)
_cell_length_c 12.535(3)
_cell_measurement_reflns_used 4305
_cell_measurement_temperature 293(2)
_cell_measurement_theta_max 25.9886
_cell_measurement_theta_min 2.4051
_cell_volume 811.4(3)
_computing_cell_refinement 'CrystalClear (Rigaku/MSC, 2006)'
_computing_data_collection 'CrystalClear (Rigaku/MSC, 2006)'
_computing_data_reduction 'CrystalClear (Rigaku/MSC, 2006)'
_computing_molecular_graphics 'DIAMOND (Bradenburg, 1999)'
_computing_publication_material 'SHELXL-97 (Sheldrick, 1997)'
_computing_structure_refinement 'SHELXL-97 (Sheldrick, 1997)'
_computing_structure_solution 'SHELXS-97 (Sheldrick, 1990)'
_diffrn_ambient_temperature 293(2)
_diffrn_detector_area_resol_mean 14.6199
_diffrn_measured_fraction_theta_full 1.000
_diffrn_measured_fraction_theta_max 1.000
_diffrn_measurement_device_type 'Rigaku AFC8S'
_diffrn_measurement_method '\w scans'
_diffrn_radiation_monochromator graphite
_diffrn_radiation_source 'fine-focus sealed tube'
_diffrn_radiation_type MoK\a
_diffrn_radiation_wavelength 0.71073
_diffrn_reflns_av_R_equivalents 0.0587
_diffrn_reflns_av_sigmaI/netI 0.0415
_diffrn_reflns_limit_h_max 6
_diffrn_reflns_limit_h_min -6
_diffrn_reflns_limit_k_max 13
_diffrn_reflns_limit_k_min -13
_diffrn_reflns_limit_l_max 14
_diffrn_reflns_limit_l_min -15
_diffrn_reflns_number 7069
_diffrn_reflns_theta_full 25.25
_diffrn_reflns_theta_max 25.25
_diffrn_reflns_theta_min 2.41
_diffrn_standards_decay_% 0
_diffrn_standards_interval_count 0
_diffrn_standards_interval_time 0
_diffrn_standards_number 0
_exptl_absorpt_coefficient_mu 13.009
_exptl_absorpt_correction_T_max 0.3287
_exptl_absorpt_correction_T_min 0.0757
_exptl_absorpt_correction_type multi-scan
_exptl_absorpt_process_details 'REQAB, CrystalClear'
_exptl_crystal_colour colorless
_exptl_crystal_density_diffrn 4.425
_exptl_crystal_density_meas ?
_exptl_crystal_density_method 'not measured'
_exptl_crystal_description rod
_exptl_crystal_F_000 976
_exptl_crystal_size_max 0.41
_exptl_crystal_size_mid 0.12
_exptl_crystal_size_min 0.11
_refine_diff_density_max 1.425
_refine_diff_density_min -1.089
_refine_diff_density_rms 0.251
_refine_ls_abs_structure_details 'Flack H D (1983), Acta Cryst. A39, 876-881'
_refine_ls_abs_structure_Flack 0.40(3)
_refine_ls_extinction_method none
_refine_ls_goodness_of_fit_ref 1.199
_refine_ls_hydrogen_treatment none
_refine_ls_matrix_type full
_refine_ls_number_parameters 137
_refine_ls_number_reflns 1479
_refine_ls_number_restraints 6
_refine_ls_restrained_S_all 1.198
_refine_ls_R_factor_all 0.0369
_refine_ls_R_factor_gt 0.0320
_refine_ls_shift/su_max 0.000
_refine_ls_shift/su_mean 0.000
_refine_ls_structure_factor_coef Fsqd
_refine_ls_weighting_details 'calc w=1/[\s^2^(Fo^2^)+(0.0277P)^2^+0.0000P] where P=(Fo^2^+2Fc^2^)/3'
_refine_ls_weighting_scheme calc
_refine_ls_wR_factor_gt 0.0668
_refine_ls_wR_factor_ref 0.0696
_reflns_number_gt 1368
_reflns_number_total 1479
_reflns_threshold_expression >2sigma(I)
_cod_data_source_file ic502279n_si_001.cif
_cod_data_source_block merge-s
_cod_depositor_comments
;
The following automatic conversions were performed:

'_symmetry_cell_setting' value 'Orthorhombic' changed to
'orthorhombic' according to
/home/saulius/struct/COD-crude-data--automatic-downloads/rss-feeds/ACS/lib/dictionaries/cif_core.dic
dictionary named 'cif_core.dic' version 2.4.2 from 2011-04-26.

Automatic conversion script
Id: cif_fix_values 2935 2014-11-11 08:27:57Z andrius 

The following automatic conversions were performed:

'_exptl_crystal_density_meas' value 'not measured' was changed to '?'
- the value is perceived as not measured.

Automatic conversion script
Id: cif_fix_values 3008 2015-01-20 13:52:24Z robertas 

 Adding full bibliography for 4341856--4341858.cif.
;
_cod_original_sg_symbol_H-M P2(1)2(1)2(1)
_cod_database_code 4341856

loop_
_symmetry_equiv_pos_as_xyz
'x, y, z'
'-x+1/2, -y, z+1/2'
'-x, y+1/2, -z+1/2'
'x+1/2, -y+1/2, -z'

loop_
_atom_site_label
_atom_site_type_symbol
_atom_site_fract_x
_atom_site_fract_y
_atom_site_fract_z
_atom_site_U_iso_or_equiv
_atom_site_adp_type
_atom_site_occupancy
_atom_site_symmetry_multiplicity
_atom_site_calc_flag
_atom_site_refinement_flags
Eu1 Eu 0.88680(12) 0.47049(5) 0.13775(4) 0.01212(15) Uani 1 1 d .
Ba1 Ba 0.89651(15) 0.11752(6) 0.08239(6) 0.01394(17) Uani 1 1 d .
Si1 Si 1.4001(7) 0.3040(3) 0.1857(2) 0.0106(6) Uani 1 1 d .
Si2 Si 0.4029(6) 0.6520(2) 0.1429(3) 0.0107(6) Uani 1 1 d .
Si3 Si 0.8960(7) 0.5866(2) -0.1240(2) 0.0117(6) Uani 1 1 d .
Na1 Na 0.9252(10) 0.7867(4) 0.1058(4) 0.0227(13) Uani 1 1 d .
O1 O 1.6272(17) 0.3134(6) 0.1113(6) 0.0128(18) Uani 1 1 d .
O2 O 1.1549(16) 0.3150(7) 0.1224(7) 0.016(2) Uani 1 1 d .
O5 O 0.1383(16) 0.6238(6) 0.1836(6) 0.0151(17) Uani 1 1 d .
O6 O 0.3911(16) 0.7769(6) 0.0745(6) 0.0099(15) Uani 1 1 d U
O8 O 0.6475(15) 0.5593(6) -0.1799(6) 0.0126(18) Uani 1 1 d .
O3 O 1.0983(18) 0.5959(6) -0.2181(6) 0.0162(18) Uani 1 1 d .
O4 O 0.5875(17) 0.6807(7) 0.2432(7) 0.0182(19) Uani 1 1 d .
O7 O 0.5383(14) 0.5606(7) 0.0696(7) 0.018(2) Uani 1 1 d .
O9 O 0.9911(15) 0.4963(7) -0.0380(6) 0.0165(19) Uani 1 1 d .

loop_
_atom_site_aniso_label
_atom_site_aniso_U_11
_atom_site_aniso_U_22
_atom_site_aniso_U_33
_atom_site_aniso_U_23
_atom_site_aniso_U_13
_atom_site_aniso_U_12
Eu1 0.0119(3) 0.0127(3) 0.0117(3) -0.0003(2) 0.0003(3) -0.0012(3)
Ba1 0.0138(4) 0.0124(3) 0.0156(3) -0.0001(3) -0.0013(4) 0.0002(3)
Si1 0.0081(14) 0.0129(14) 0.0107(14) 0.0012(11) -0.0009(16) 0.0005(16)
Si2 0.0094(14) 0.0106(13) 0.0121(14) -0.0013(12) 0.0025(16) 0.0008(14)
Si3 0.0099(15) 0.0127(14) 0.0125(15) 0.0007(11) 0.0011(16) 0.0025(15)
Na1 0.020(3) 0.026(2) 0.023(3) -0.0092(19) 0.000(2) -0.005(2)
O1 0.011(4) 0.018(4) 0.009(4) 0.003(3) 0.003(4) -0.006(4)
O2 0.014(5) 0.019(4) 0.015(5) -0.001(3) -0.004(4) 0.000(4)
O5 0.013(4) 0.012(4) 0.020(4) 0.004(3) 0.002(4) -0.003(4)
O6 0.011(2) 0.009(2) 0.009(2) -0.0016(17) -0.0004(19) -0.0032(18)
O8 0.013(5) 0.007(4) 0.018(4) 0.000(3) 0.003(4) 0.002(4)
O3 0.019(4) 0.016(4) 0.013(4) -0.001(3) 0.003(4) 0.011(4)
O4 0.017(5) 0.014(4) 0.023(4) -0.006(3) -0.008(4) 0.003(4)
O7 0.020(5) 0.021(5) 0.014(4) -0.008(3) 0.005(4) 0.001(4)
O9 0.017(4) 0.022(5) 0.011(4) 0.002(3) 0.002(3) 0.005(4)

loop_
_atom_type_symbol
_atom_type_description
_atom_type_scat_dispersion_real
_atom_type_scat_dispersion_imag
_atom_type_scat_source
O O 0.0106 0.0060 'International Tables Vol C Tables 4.2.6.8 and 6.1.1.4'
Na Na 0.0362 0.0249 'International Tables Vol C Tables 4.2.6.8 and 6.1.1.4'
Si Si 0.0817 0.0704 'International Tables Vol C Tables 4.2.6.8 and 6.1.1.4'
Ba Ba -0.3244 2.2819 'International Tables Vol C Tables 4.2.6.8 and 6.1.1.4'
Eu Eu -0.1578 3.6682 'International Tables Vol C Tables 4.2.6.8 and 6.1.1.4'

loop_
_geom_angle_atom_site_label_1
_geom_angle_atom_site_label_2
_geom_angle_atom_site_label_3
_geom_angle
_geom_angle_site_symmetry_1
_geom_angle_site_symmetry_3
O9 Eu1 O8 169.9(3) . 2_665
O9 Eu1 O5 89.1(3) . 1_655
O8 Eu1 O5 85.4(3) 2_665 1_655
O9 Eu1 O1 97.1(3) . 1_455
O8 Eu1 O1 88.5(3) 2_665 1_455
O5 Eu1 O1 173.9(3) 1_655 1_455
O9 Eu1 O2 81.6(3) . .
O8 Eu1 O2 91.3(3) 2_665 .
O5 Eu1 O2 101.7(3) 1_655 .
O1 Eu1 O2 78.8(3) 1_455 .
O9 Eu1 O7 79.1(3) . .
O8 Eu1 O7 110.4(3) 2_665 .
O5 Eu1 O7 105.2(3) 1_655 .
O1 Eu1 O7 76.6(3) 1_455 .
O2 Eu1 O7 146.4(3) . .
O9 Eu1 Si1 116.6(2) . 1_455
O8 Eu1 Si1 71.1(2) 2_665 1_455
O5 Eu1 Si1 150.7(2) 1_655 1_455
O1 Eu1 Si1 24.3(2) 1_455 1_455
O2 Eu1 Si1 96.1(2) . 1_455
O7 Eu1 Si1 69.0(2) . 1_455
O9 Eu1 Si2 98.2(2) . .
O8 Eu1 Si2 90.3(2) 2_665 .
O5 Eu1 Si2 91.1(2) 1_655 .
O1 Eu1 Si2 88.5(2) 1_455 .
O2 Eu1 Si2 167.1(2) . .
O7 Eu1 Si2 24.0(2) . .
Si1 Eu1 Si2 72.34(7) 1_455 .
O9 Eu1 Si3 166.5(2) . 2_665
O8 Eu1 Si3 23.1(2) 2_665 2_665
O5 Eu1 Si3 102.2(2) 1_655 2_665
O1 Eu1 Si3 71.82(19) 1_455 2_665
O2 Eu1 Si3 103.0(2) . 2_665
O7 Eu1 Si3 90.7(2) . 2_665
Si1 Eu1 Si3 50.69(8) 1_455 2_665
Si2 Eu1 Si3 74.44(8) . 2_665
O9 Eu1 Si1 91.3(2) . .
O8 Eu1 Si1 79.6(2) 2_665 .
O5 Eu1 Si1 82.4(2) 1_655 .
O1 Eu1 Si1 96.9(2) 1_455 .
O2 Eu1 Si1 21.8(2) . .
O7 Eu1 Si1 167.5(2) . .
Si1 Eu1 Si1 109.15(8) 1_455 .
Si2 Eu1 Si1 168.40(8) . .
Si3 Eu1 Si1 97.41(8) 2_665 .
O9 Eu1 Si3 20.0(2) . .
O8 Eu1 Si3 165.86(18) 2_665 .
O5 Eu1 Si3 86.29(19) 1_655 .
O1 Eu1 Si3 99.64(18) 1_455 .
O2 Eu1 Si3 101.6(2) . .
O7 Eu1 Si3 61.0(2) . .
Si1 Eu1 Si3 112.80(8) 1_455 .
Si2 Eu1 Si3 78.50(8) . .
Si3 Eu1 Si3 151.72(3) 2_665 .
Si1 Eu1 Si3 110.52(8) . .
O9 Eu1 Si2 74.6(2) . 1_655
O8 Eu1 Si2 97.8(2) 2_665 1_655
O5 Eu1 Si2 20.3(2) 1_655 1_655
O1 Eu1 Si2 163.2(2) 1_455 1_655
O2 Eu1 Si2 85.5(2) . 1_655
O7 Eu1 Si2 115.1(2) . 1_655
Si1 Eu1 Si2 168.75(8) 1_455 1_655
Si2 Eu1 Si2 106.96(8) . 1_655
Si3 Eu1 Si2 118.09(8) 2_665 1_655
Si1 Eu1 Si2 69.21(7) . 1_655
Si3 Eu1 Si2 77.62(8) . 1_655
O9 Ba1 O1 87.4(3) 4_455 1_455
O9 Ba1 O2 153.0(3) 4_455 .
O1 Ba1 O2 65.8(2) 1_455 .
O9 Ba1 O8 99.8(2) 4_455 4
O1 Ba1 O8 146.1(2) 1_455 4
O2 Ba1 O8 104.8(2) . 4
O9 Ba1 O1 110.2(2) 4_455 4_455
O1 Ba1 O1 97.83(15) 1_455 4_455
O2 Ba1 O1 71.6(2) . 4_455
O8 Ba1 O1 110.2(2) 4 4_455
O9 Ba1 O7 75.9(2) 4_455 4
O1 Ba1 O7 144.8(2) 1_455 4
O2 Ba1 O7 123.8(2) . 4
O8 Ba1 O7 68.4(2) 4 4
O1 Ba1 O7 61.0(2) 4_455 4
O9 Ba1 O5 99.3(2) 4_455 3_645
O1 Ba1 O5 79.1(2) 1_455 3_645
O2 Ba1 O5 80.4(2) . 3_645
O8 Ba1 O5 67.1(2) 4 3_645
O1 Ba1 O5 150.3(2) 4_455 3_645
O7 Ba1 O5 133.6(2) 4 3_645
O9 Ba1 O2 64.2(2) 4_455 4_455
O1 Ba1 O2 69.5(2) 1_455 4_455
O2 Ba1 O2 100.58(16) . 4_455
O8 Ba1 O2 143.1(2) 4 4_455
O1 Ba1 O2 53.9(2) 4_455 4_455
O7 Ba1 O2 75.3(2) 4 4_455
O5 Ba1 O2 144.6(2) 3_645 4_455
O9 Ba1 Si1 86.05(18) 4_455 4_455
O1 Ba1 Si1 85.30(15) 1_455 4_455
O2 Ba1 Si1 87.67(18) . 4_455
O8 Ba1 Si1 127.97(17) 4 4_455
O1 Ba1 Si1 26.82(19) 4_455 4_455
O7 Ba1 Si1 63.10(18) 4 4_455
O5 Ba1 Si1 163.22(16) 3_645 4_455
O2 Ba1 Si1 27.31(17) 4_455 4_455
O9 Ba1 Si3 111.58(19) 4_455 4
O1 Ba1 Si3 157.47(18) 1_455 4
O2 Ba1 Si3 95.38(18) . 4
O8 Ba1 Si3 23.32(18) 4 4
O1 Ba1 Si3 87.09(18) 4_455 4
O7 Ba1 Si3 55.78(17) 4 4
O5 Ba1 Si3 85.74(17) 3_645 4
O2 Ba1 Si3 128.90(17) 4_455 4
Si1 Ba1 Si3 107.20(8) 4_455 4
O9 Ba1 Si3 22.33(18) 4_455 4_455
O1 Ba1 Si3 94.52(19) 1_455 4_455
O2 Ba1 Si3 154.45(19) . 4_455
O8 Ba1 Si3 82.10(18) 4 4_455
O1 Ba1 Si3 129.78(17) 4_455 4_455
O7 Ba1 Si3 81.76(17) 4 4_455
O5 Ba1 Si3 79.89(17) 3_645 4_455
O2 Ba1 Si3 86.46(17) 4_455 4_455
Si1 Ba1 Si3 107.71(8) 4_455 4_455
Si3 Ba1 Si3 99.15(7) 4 4_455
O9 Ba1 Si1 73.45(19) 4_455 1_455
O1 Ba1 Si1 21.94(17) 1_455 1_455
O2 Ba1 Si1 82.02(19) . 1_455
O8 Ba1 Si1 130.46(18) 4 1_455
O1 Ba1 Si1 118.20(17) 4_455 1_455
O7 Ba1 Si1 146.33(17) 4 1_455
O5 Ba1 Si1 65.93(18) 3_645 1_455
O2 Ba1 Si1 79.04(17) 4_455 1_455
Si1 Ba1 Si1 100.94(8) 4_455 1_455
Si3 Ba1 Si1 151.63(7) 4 1_455
Si3 Ba1 Si1 75.20(7) 4_455 1_455
O1 Si1 O2 113.6(4) . .
O1 Si1 O3 112.0(5) . 2_765
O2 Si1 O3 108.0(5) . 2_765
O1 Si1 O4 109.7(5) . 3_745
O2 Si1 O4 111.6(5) . 3_745
O3 Si1 O4 101.4(4) 2_765 3_745
O1 Si1 Na1 161.2(4) . 3_745
O2 Si1 Na1 85.1(3) . 3_745
O3 Si1 Na1 57.0(3) 2_765 3_745
O4 Si1 Na1 62.4(3) 3_745 3_745
O1 Si1 Eu1 37.5(3) . 1_655
O2 Si1 Eu1 124.5(3) . 1_655
O3 Si1 Eu1 74.7(3) 2_765 1_655
O4 Si1 Eu1 122.4(4) 3_745 1_655
Na1 Si1 Eu1 129.97(14) 3_745 1_655
O1 Si1 Ba1 54.5(3) . 4
O2 Si1 Ba1 59.7(3) . 4
O3 Si1 Ba1 121.4(3) 2_765 4
O4 Si1 Ba1 137.2(3) 3_745 4
Na1 Si1 Ba1 143.31(15) 3_745 4
Eu1 Si1 Ba1 71.82(7) 1_655 4
O1 Si1 Eu1 121.7(3) . .
O2 Si1 Eu1 33.0(3) . .
O3 Si1 Eu1 75.7(3) 2_765 .
O4 Si1 Eu1 125.8(4) 3_745 .
Na1 Si1 Eu1 72.66(12) 3_745 .
Eu1 Si1 Eu1 109.15(8) 1_655 .
Ba1 Si1 Eu1 71.92(6) 4 .
O1 Si1 Ba1 40.1(3) . 1_655
O2 Si1 Ba1 121.2(3) . 1_655
O3 Si1 Ba1 129.7(4) 2_765 1_655
O4 Si1 Ba1 70.7(3) 3_745 1_655
Na1 Si1 Ba1 132.36(13) 3_745 1_655
Eu1 Si1 Ba1 69.99(7) 1_655 1_655
Ba1 Si1 Ba1 79.56(7) 4 1_655
Eu1 Si1 Ba1 149.73(10) . 1_655
O1 Si1 Ba1 116.2(3) . .
O2 Si1 Ba1 39.3(3) . .
O3 Si1 Ba1 130.0(4) 2_765 .
O4 Si1 Ba1 74.6(3) 3_745 .
Na1 Si1 Ba1 79.31(13) 3_745 .
Eu1 Si1 Ba1 149.72(10) 1_655 .
Ba1 Si1 Ba1 79.15(7) 4 .
Eu1 Si1 Ba1 68.42(7) . .
Ba1 Si1 Ba1 96.80(7) 1_655 .
O7 Si2 O5 119.7(5) . .
O7 Si2 O4 105.5(5) . .
O5 Si2 O4 112.3(5) . .
O7 Si2 O6 106.8(5) . .
O5 Si2 O6 107.4(5) . .
O4 Si2 O6 104.0(4) . .
O7 Si2 Na1 130.6(4) . 1_455
O5 Si2 Na1 49.5(3) . 1_455
O4 Si2 Na1 123.4(3) . 1_455
O6 Si2 Na1 57.8(4) . 1_455
O7 Si2 Na1 64.1(4) . 4_465
O5 Si2 Na1 112.9(3) . 4_465
O4 Si2 Na1 131.9(4) . 4_465
O6 Si2 Na1 46.6(3) . 4_465
Na1 Si2 Na1 77.36(14) 1_455 4_465
O7 Si2 Na1 78.7(3) . .
O5 Si2 Na1 161.6(3) . .
O4 Si2 Na1 57.7(3) . .
O6 Si2 Na1 64.5(4) . .
Na1 Si2 Na1 120.30(19) 1_455 .
Na1 Si2 Na1 74.30(14) 4_465 .
O7 Si2 Eu1 37.5(3) . .
O5 Si2 Eu1 128.3(3) . .
O4 Si2 Eu1 68.8(3) . .
O6 Si2 Eu1 122.9(4) . .
Na1 Si2 Eu1 167.83(14) 1_455 .
Na1 Si2 Eu1 94.81(12) 4_465 .
Na1 Si2 Eu1 65.20(11) . .
O7 Si2 Eu1 89.7(3) . 1_455
O5 Si2 Eu1 30.2(3) . 1_455
O4 Si2 Eu1 129.6(3) . 1_455
O6 Si2 Eu1 117.2(4) . 1_455
Na1 Si2 Eu1 65.62(12) 1_455 1_455
Na1 Si2 Eu1 98.18(13) 4_465 1_455
Na1 Si2 Eu1 168.04(13) . 1_455
Eu1 Si2 Eu1 106.96(8) . 1_455
O9 Si3 O8 117.7(5) . .
O9 Si3 O3 107.2(5) . .
O8 Si3 O3 107.8(5) . .
O9 Si3 O6 111.3(4) . 4_565
O8 Si3 O6 109.2(4) . 4_565
O3 Si3 O6 102.4(4) . 4_565
O9 Si3 Na1 123.9(3) . 4_465
O8 Si3 Na1 50.2(3) . 4_465
O3 Si3 Na1 129.0(3) . 4_465
O6 Si3 Na1 60.8(3) 4_565 4_465
O9 Si3 Na1 86.4(4) . 4_565
O8 Si3 Na1 154.4(3) . 4_565
O3 Si3 Na1 53.0(3) . 4_565
O6 Si3 Na1 65.4(3) 4_565 4_565
Na1 Si3 Na1 124.71(19) 4_465 4_565
O9 Si3 Eu1 128.3(3) . 2_664
O8 Si3 Eu1 34.7(3) . 2_664
O3 Si3 Eu1 73.2(3) . 2_664
O6 Si3 Eu1 119.2(3) 4_565 2_664
Na1 Si3 Eu1 75.62(12) 4_465 2_664
Na1 Si3 Eu1 123.85(13) 4_565 2_664
O9 Si3 Eu1 29.7(3) . .
O8 Si3 Eu1 108.6(3) . .
O3 Si3 Eu1 134.4(3) . .
O6 Si3 Eu1 90.5(3) 4_565 .
Na1 Si3 Eu1 95.63(13) 4_465 .
Na1 Si3 Eu1 96.57(12) 4_565 .
Eu1 Si3 Eu1 136.38(10) 2_664 .
O9 Si3 Ba1 75.4(3) . 4_455
O8 Si3 Ba1 43.1(3) . 4_455
O3 Si3 Ba1 132.1(3) . 4_455
O6 Si3 Ba1 121.6(3) 4_565 4_455
Na1 Si3 Ba1 68.13(12) 4_465 4_455
Na1 Si3 Ba1 161.74(14) 4_565 4_455
Eu1 Si3 Ba1 69.50(7) 2_664 4_455
Eu1 Si3 Ba1 67.66(6) . 4_455
O9 Si3 Ba1 40.1(3) . 4
O8 Si3 Ba1 127.3(3) . 4
O3 Si3 Ba1 67.3(3) . 4
O6 Si3 Ba1 123.3(3) 4_565 4
Na1 Si3 Ba1 163.46(14) 4_465 4
Na1 Si3 Ba1 65.43(11) 4_565 4
Eu1 Si3 Ba1 110.72(8) 2_664 4
Eu1 Si3 Ba1 69.07(6) . 4
Ba1 Si3 Ba1 99.15(7) 4_455 4
O8 Na1 O6 130.3(4) 4_565 4_565
O8 Na1 O5 99.0(3) 4_565 1_655
O6 Na1 O5 100.7(3) 4_565 1_655
O8 Na1 O6 64.2(3) 4_565 1_655
O6 Na1 O6 85.8(3) 4_565 1_655
O5 Na1 O6 62.5(3) 1_655 1_655
O8 Na1 O3 77.4(3) 4_565 4_465
O6 Na1 O3 126.6(4) 4_565 4_465
O5 Na1 O3 121.1(3) 1_655 4_465
O6 Na1 O3 141.1(3) 1_655 4_465
O8 Na1 O4 116.0(3) 4_565 .
O6 Na1 O4 112.9(3) 4_565 .
O5 Na1 O4 76.0(3) 1_655 .
O6 Na1 O4 137.2(3) 1_655 .
O3 Na1 O4 55.7(2) 4_465 .
O8 Na1 O7 74.1(3) 4_565 4_565
O6 Na1 O7 58.7(3) 4_565 4_565
O5 Na1 O7 131.7(3) 1_655 4_565
O6 Na1 O7 72.2(3) 1_655 4_565
O3 Na1 O7 104.3(3) 4_465 4_565
O4 Na1 O7 150.6(3) . 4_565
O8 Na1 Si3 31.4(2) 4_565 4_565
O6 Na1 Si3 106.8(3) 4_565 4_565
O5 Na1 Si3 84.6(3) 1_655 4_565
O6 Na1 Si3 33.64(16) 1_655 4_565
O3 Na1 Si3 108.7(3) 4_465 4_565
O4 Na1 Si3 138.2(3) . 4_565
O7 Na1 Si3 64.7(2) 4_565 4_565
O8 Na1 Si2 81.7(3) 4_565 1_655
O6 Na1 Si2 93.4(3) 4_565 1_655
O5 Na1 Si2 30.3(2) 1_655 1_655
O6 Na1 Si2 32.16(17) 1_655 1_655
O3 Na1 Si2 139.4(3) 4_465 1_655
O4 Na1 Si2 105.9(2) . 1_655
O7 Na1 Si2 102.9(2) 4_565 1_655
Si3 Na1 Si2 58.34(13) 4_565 1_655
O8 Na1 Si1 86.4(3) 4_565 3_755
O6 Na1 Si1 138.4(3) 4_565 3_755
O5 Na1 Si1 90.2(3) 1_655 3_755
O6 Na1 Si1 133.6(3) 1_655 3_755
O3 Na1 Si1 31.36(18) 4_465 3_755
O4 Na1 Si1 31.49(17) . 3_755
O7 Na1 Si1 135.4(3) 4_565 3_755
Si3 Na1 Si1 114.23(17) 4_565 3_755
Si2 Na1 Si1 113.66(18) 1_655 3_755
O8 Na1 Si2 103.9(3) 4_565 4_565
O6 Na1 Si2 30.64(18) 4_565 4_565
O5 Na1 Si2 125.5(3) 1_655 4_565
O6 Na1 Si2 84.5(2) 1_655 4_565
O3 Na1 Si2 112.0(3) 4_465 4_565
O4 Na1 Si2 131.2(3) . 4_565
O7 Na1 Si2 29.74(17) 4_565 4_565
Si3 Na1 Si2 90.12(16) 4_565 4_565
Si2 Na1 Si2 106.63(18) 1_655 4_565
Si1 Na1 Si2 139.5(2) 3_755 4_565
O8 Na1 Si3 97.0(3) 4_565 4_465
O6 Na1 Si3 97.3(3) 4_565 4_465
O5 Na1 Si3 138.9(3) 1_655 4_465
O6 Na1 Si3 156.2(3) 1_655 4_465
O3 Na1 Si3 29.3(2) 4_465 4_465
O4 Na1 Si3 62.9(2) . 4_465
O7 Na1 Si3 89.1(2) 4_565 4_465
Si3 Na1 Si3 124.71(19) 4_565 4_465
Si2 Na1 Si3 167.0(2) 1_655 4_465
Si1 Na1 Si3 53.33(12) 3_755 4_465
Si2 Na1 Si3 86.29(15) 4_565 4_465
Si1 O1 Eu1 118.2(4) . 1_655
Si1 O1 Ba1 118.0(4) . 1_655
Eu1 O1 Ba1 107.7(3) 1_655 1_655
Si1 O1 Ba1 98.7(4) . 4
Eu1 O1 Ba1 101.0(2) 1_655 4
Ba1 O1 Ba1 111.5(2) 1_655 4
Si1 O2 Eu1 125.2(4) . .
Si1 O2 Ba1 119.0(4) . .
Eu1 O2 Ba1 107.6(3) . .
Si1 O2 Ba1 93.0(4) . 4
Eu1 O2 Ba1 99.5(3) . 4
Ba1 O2 Ba1 107.3(3) . 4
Si2 O5 Eu1 129.6(4) . 1_455
Si2 O5 Na1 100.1(4) . 1_455
Eu1 O5 Na1 100.5(3) 1_455 1_455
Si2 O5 Ba1 112.5(4) . 3_655
Eu1 O5 Ba1 100.8(3) 1_455 3_655
Na1 O5 Ba1 112.8(3) 1_455 3_655
Si2 O6 Si3 127.5(5) . 4_465
Si2 O6 Na1 102.7(4) . 4_465
Si3 O6 Na1 129.2(4) 4_465 4_465
Si2 O6 Na1 90.0(4) . 1_455
Si3 O6 Na1 85.5(4) 4_465 1_455
Na1 O6 Na1 103.5(3) 4_465 1_455
Si3 O8 Eu1 122.3(4) . 2_664
Si3 O8 Na1 98.4(4) . 4_465
Eu1 O8 Na1 117.0(4) 2_664 4_465
Si3 O8 Ba1 113.5(4) . 4_455
Eu1 O8 Ba1 106.6(3) 2_664 4_455
Na1 O8 Ba1 96.0(3) 4_465 4_455
Si3 O3 Si1 124.6(5) . 2_764
Si3 O3 Na1 97.6(4) . 4_565
Si1 O3 Na1 91.7(4) 2_764 4_565
Si2 O4 Si1 126.5(5) . 3_755
Si2 O4 Na1 92.7(4) . .
Si1 O4 Na1 86.1(4) 3_755 .
Si2 O7 Eu1 118.4(5) . .
Si2 O7 Na1 86.2(4) . 4_465
Eu1 O7 Na1 136.1(4) . 4_465
Si2 O7 Ba1 135.3(4) . 4_455
Eu1 O7 Ba1 99.0(3) . 4_455
Na1 O7 Ba1 82.4(2) 4_465 4_455
Si3 O9 Eu1 130.4(5) . .
Si3 O9 Ba1 117.6(4) . 4
Eu1 O9 Ba1 110.6(3) . 4

loop_
_geom_bond_atom_site_label_1
_geom_bond_atom_site_label_2
_geom_bond_distance
_geom_bond_site_symmetry_2
Eu1 O9 2.300(8) .
Eu1 O8 2.319(8) 2_665
Eu1 O5 2.333(8) 1_655
Eu1 O1 2.346(8) 1_455
Eu1 O2 2.347(8) .
Eu1 O7 2.379(8) .
Eu1 Si1 3.398(4) 1_455
Eu1 Si2 3.434(3) .
Eu1 Si3 3.448(3) 2_665
Eu1 Si1 3.520(3) .
Eu1 Si3 3.542(3) .
Eu1 Si2 3.580(4) 1_655
Ba1 O9 2.691(8) 4_455
Ba1 O1 2.738(8) 1_455
Ba1 O2 2.742(8) .
Ba1 O8 2.760(8) 4
Ba1 O1 2.866(8) 4_455
Ba1 O7 2.907(8) 4
Ba1 O5 2.940(8) 3_645
Ba1 O2 3.007(9) 4_455
Ba1 Si1 3.479(3) 4_455
Ba1 Si3 3.701(4) 4
Ba1 Si3 3.705(3) 4_455
Ba1 Si1 3.754(3) 1_455
Si1 O1 1.588(9) .
Si1 O2 1.599(9) .
Si1 O3 1.665(8) 2_765
Si1 O4 1.675(8) 3_745
Si1 Na1 3.198(6) 3_745
Si1 Eu1 3.398(4) 1_655
Si1 Ba1 3.479(3) 4
Si1 Ba1 3.754(3) 1_655
Si2 O7 1.591(8) .
Si2 O5 1.610(9) .
Si2 O4 1.665(9) .
Si2 O6 1.671(7) .
Si2 Na1 3.140(6) 1_455
Si2 Na1 3.199(6) 4_465
Si2 Na1 3.358(6) .
Si2 Eu1 3.580(3) 1_455
Si3 O9 1.588(9) .
Si3 O8 1.598(9) .
Si3 O3 1.645(9) .
Si3 O6 1.686(7) 4_565
Si3 Na1 3.035(6) 4_465
Si3 Na1 3.327(7) 4_565
Si3 Eu1 3.448(3) 2_664
Si3 Ba1 3.701(4) 4_455
Si3 Ba1 3.705(3) 4
Na1 O8 2.357(9) 4_565
Na1 O6 2.384(9) 4_565
Na1 O5 2.427(10) 1_655
Na1 O6 2.658(11) 1_655
Na1 O3 2.682(11) 4_465
Na1 O4 2.841(11) .
Na1 O7 2.884(11) 4_565
Na1 Si3 3.035(6) 4_565
Na1 Si2 3.140(6) 1_655
Na1 Si1 3.198(6) 3_755
Na1 Si2 3.199(6) 4_565
Na1 Si3 3.327(7) 4_465
O1 Eu1 2.346(8) 1_655
O1 Ba1 2.738(8) 1_655
O1 Ba1 2.866(8) 4
O2 Ba1 3.007(9) 4
O5 Eu1 2.333(8) 1_455
O5 Na1 2.427(10) 1_455
O5 Ba1 2.940(8) 3_655
O6 Si3 1.686(7) 4_465
O6 Na1 2.384(9) 4_465
O6 Na1 2.658(11) 1_455
O8 Eu1 2.319(8) 2_664
O8 Na1 2.357(9) 4_465
O8 Ba1 2.760(8) 4_455
O3 Si1 1.665(8) 2_764
O3 Na1 2.682(11) 4_565
O4 Si1 1.675(8) 3_755
O7 Na1 2.884(11) 4_465
O7 Ba1 2.907(8) 4_455
O9 Ba1 2.691(8) 4
